data_4114458
loop_
_publ_author_name
'Jacob S. Alexander'
'Damian G. Allis'
'Bruce S. Hudson'
'Karin Ruhlandt-Senge'

_publ_section_title
;
 An Examination of Metal-Ligand Binding Modes in Rubidium
 Diphenylmethanide
;
_journal_name_full 'Journal of the American Chemical Society'
_journal_page_first 15002
_journal_page_last 15003
_journal_paper_doi 10.1021/ja037201y
_journal_volume 125
_journal_year 2003
_chemical_formula_sum 'C25 H35 O6 Rb'
_chemical_formula_weight 517.00
_chemical_name_systematic
; 
 ? 
;
_space_group_IT_number 114
_symmetry_cell_setting tetragonal
_symmetry_space_group_name_Hall 'P -4 2n'
_symmetry_space_group_name_H-M 'P -4 21 c'
_atom_sites_solution_hydrogens geom
_atom_sites_solution_primary direct
_atom_sites_solution_secondary difmap
_audit_creation_method SHELXL-97
_cell_angle_alpha 90.00
_cell_angle_beta 90.00
_cell_angle_gamma 90.00
_cell_formula_units_Z 8
_cell_length_a 16.7419(5)
_cell_length_b 16.7419(5)
_cell_length_c 18.2494(11)
_cell_measurement_reflns_used 9300
_cell_measurement_temperature 91(2)
_cell_measurement_theta_max 27.75
_cell_measurement_theta_min 2.54
_cell_volume 5115.1(4)
_computing_cell_refinement 'Bruker SMART'
_computing_data_collection 'Bruker SMART'
_computing_data_reduction 'Bruker SAINT'
_computing_molecular_graphics 'Bruker SHELXTL'
_computing_publication_material 'Bruker SHELXTL'
_computing_structure_refinement 'SHELXL-97 (Sheldrick, 1997)'
_computing_structure_solution 'SHELXS-97 (Sheldrick, 1990)'
_diffrn_ambient_temperature 91(2)
_diffrn_measured_fraction_theta_full 1.000
_diffrn_measured_fraction_theta_max 1.000
_diffrn_measurement_device_type 'CCD area detector'
_diffrn_measurement_method 'phi and omega scans'
_diffrn_radiation_monochromator graphite
_diffrn_radiation_source 'fine-focus sealed tube'
_diffrn_radiation_type MoK\a
_diffrn_radiation_wavelength 0.71073
_diffrn_reflns_av_R_equivalents 0.0522
_diffrn_reflns_av_sigmaI/netI 0.0332
_diffrn_reflns_limit_h_max 21
_diffrn_reflns_limit_h_min -21
_diffrn_reflns_limit_k_max 21
_diffrn_reflns_limit_k_min -21
_diffrn_reflns_limit_l_max 23
_diffrn_reflns_limit_l_min -23
_diffrn_reflns_number 49602
_diffrn_reflns_theta_full 27.50
_diffrn_reflns_theta_max 27.50
_diffrn_reflns_theta_min 1.65
_exptl_absorpt_coefficient_mu 1.971
_exptl_absorpt_correction_T_max 0.6939
_exptl_absorpt_correction_T_min 0.3842
_exptl_absorpt_correction_type none
_exptl_crystal_colour yellow-orang
_exptl_crystal_density_diffrn 1.343
_exptl_crystal_density_meas 0
_exptl_crystal_description needle
_exptl_crystal_F_000 2160
_exptl_crystal_size_max 0.60
_exptl_crystal_size_mid 0.30
_exptl_crystal_size_min 0.20
_refine_diff_density_max 0.800
_refine_diff_density_min -0.228
_refine_diff_density_rms 0.056
_refine_ls_abs_structure_details 'Flack H D (1983), Acta Cryst. A39, 876-881'
_refine_ls_abs_structure_Flack 0.263(7)
_refine_ls_extinction_method none
_refine_ls_goodness_of_fit_ref 1.043
_refine_ls_hydrogen_treatment mixed
_refine_ls_matrix_type full
_refine_ls_number_parameters 290
_refine_ls_number_reflns 5887
_refine_ls_number_restraints 0
_refine_ls_restrained_S_all 1.043
_refine_ls_R_factor_all 0.0408
_refine_ls_R_factor_gt 0.0314
_refine_ls_shift/su_max 0.002
_refine_ls_shift/su_mean 0.000
_refine_ls_structure_factor_coef Fsqd
_refine_ls_weighting_details 'calc w=1/[\s^2^(Fo^2^)+(0.0374P)^2^+2.0766P] where P=(Fo^2^+2Fc^2^)/3'
_refine_ls_weighting_scheme calc
_refine_ls_wR_factor_gt 0.0725
_refine_ls_wR_factor_ref 0.0774
_reflns_number_gt 5214
_reflns_number_total 5887
_reflns_threshold_expression >2sigma(I)
_cod_data_source_file ja037201ysi20030710_030908.cif
_cod_data_source_block trial1
_cod_database_code 4114458

loop_
_symmetry_equiv_pos_as_xyz
'x, y, z'
'-x, -y, z'
'y, -x, -z'
'-y, x, -z'
'-x+1/2, y+1/2, -z+1/2'
'x+1/2, -y+1/2, -z+1/2'
'-y+1/2, -x+1/2, z+1/2'
'y+1/2, x+1/2, z+1/2'

loop_
_atom_site_label
_atom_site_type_symbol
_atom_site_fract_x
_atom_site_fract_y
_atom_site_fract_z
_atom_site_U_iso_or_equiv
_atom_site_adp_type
_atom_site_occupancy
_atom_site_symmetry_multiplicity
_atom_site_calc_flag
_atom_site_refinement_flags
Rb1 Rb 0.809394(13) 0.760999(13) 0.906227(14) 0.02711(7) Uani 1 1 d .
C1 C 0.6702(2) 0.7465(3) 0.79806(17) 0.0524(9) Uani 1 1 d .
H1A H 0.6887 0.7439 0.7460 0.063 Uiso 1 1 calc R
C2 C 0.65045(19) 0.6700(2) 0.8266(2) 0.0504(9) Uani 1 1 d .
C3 C 0.6764(2) 0.6010(3) 0.7890(2) 0.0586(10) Uani 1 1 d .
H3A H 0.7078 0.6075 0.7460 0.070 Uiso 1 1 calc R
C4 C 0.6585(2) 0.5257(3) 0.8113(2) 0.0667(11) Uani 1 1 d .
H4A H 0.6777 0.4812 0.7841 0.080 Uiso 1 1 calc R
C5 C 0.6132(3) 0.5134(3) 0.8724(2) 0.0672(11) Uani 1 1 d .
H5A H 0.5997 0.4606 0.8869 0.081 Uiso 1 1 calc R
C6 C 0.5872(2) 0.5765(3) 0.9126(2) 0.0639(10) Uani 1 1 d .
H6A H 0.5565 0.5676 0.9556 0.077 Uiso 1 1 calc R
C7 C 0.6054(2) 0.6545(3) 0.8912(2) 0.0578(10) Uani 1 1 d .
H7A H 0.5873 0.6980 0.9202 0.069 Uiso 1 1 calc R
C8 C 0.64850(19) 0.8280(2) 0.8205(2) 0.0509(9) Uani 1 1 d .
C9 C 0.6742(2) 0.8905(3) 0.7725(2) 0.0629(11) Uani 1 1 d .
H9A H 0.7054 0.8775 0.7307 0.075 Uiso 1 1 calc R
C10 C 0.6541(2) 0.9714(3) 0.7858(2) 0.0611(10) Uani 1 1 d .
H10A H 0.6701 1.0121 0.7526 0.073 Uiso 1 1 calc R
C11 C 0.6110(2) 0.9898(3) 0.8478(2) 0.0611(10) Uani 1 1 d .
H11A H 0.5962 1.0435 0.8581 0.073 Uiso 1 1 calc R
C12 C 0.5896(2) 0.9285(3) 0.8949(2) 0.0663(11) Uani 1 1 d .
H12A H 0.5606 0.9413 0.9381 0.080 Uiso 1 1 calc R
C13 C 0.6086(2) 0.8498(3) 0.8817(2) 0.0585(10) Uani 1 1 d .
H13A H 0.5934 0.8101 0.9162 0.070 Uiso 1 1 calc R
O1 O 0.95047(12) 0.75254(13) 0.80662(10) 0.0385(5) Uani 1 1 d .
C14 C 0.95239(19) 0.6785(2) 0.76852(17) 0.0448(8) Uani 1 1 d .
H14A H 0.9992 0.6769 0.7354 0.054 Uiso 1 1 calc R
H14B H 0.9035 0.6726 0.7385 0.054 Uiso 1 1 calc R
C15 C 0.9574(2) 0.6122(2) 0.8223(2) 0.0491(9) Uani 1 1 d .
H15A H 0.9614 0.5605 0.7962 0.059 Uiso 1 1 calc R
H15B H 1.0057 0.6186 0.8530 0.059 Uiso 1 1 calc R
O2 O 0.88891(14) 0.61270(13) 0.86671(11) 0.0438(5) Uani 1 1 d .
C16 C 0.8863(2) 0.5493(2) 0.9182(2) 0.0559(10) Uani 1 1 d .
H16A H 0.9340 0.5514 0.9501 0.067 Uiso 1 1 calc R
H16B H 0.8863 0.4974 0.8921 0.067 Uiso 1 1 calc R
C17 C 0.8126(3) 0.55629(19) 0.96372(19) 0.0572(9) Uani 1 1 d .
H17A H 0.7651 0.5604 0.9317 0.069 Uiso 1 1 calc R
H17B H 0.8065 0.5083 0.9949 0.069 Uiso 1 1 calc R
O3 O 0.81882(15) 0.62544(13) 1.00815(12) 0.0471(6) Uani 1 1 d .
C18 C 0.7542(3) 0.6323(2) 1.05849(17) 0.0570(10) Uani 1 1 d .
H18A H 0.7535 0.5856 1.0917 0.068 Uiso 1 1 calc R
H18B H 0.7029 0.6336 1.0314 0.068 Uiso 1 1 calc R
C19 C 0.7634(2) 0.7066(2) 1.10179(16) 0.0549(9) Uani 1 1 d .
H19A H 0.7224 0.7083 1.1409 0.066 Uiso 1 1 calc R
H19B H 0.8166 0.7073 1.1254 0.066 Uiso 1 1 calc R
O4 O 0.75515(15) 0.77417(13) 1.05606(10) 0.0459(5) Uani 1 1 d .
C20 C 0.7634(2) 0.84842(18) 1.09322(17) 0.0464(7) Uani 1 1 d .
H20A H 0.8164 0.8510 1.1172 0.056 Uiso 1 1 calc R
H20B H 0.7219 0.8529 1.1317 0.056 Uiso 1 1 calc R
C21 C 0.7552(2) 0.9149(2) 1.04102(16) 0.0475(8) Uani 1 1 d .
H21A H 0.7043 0.9099 1.0139 0.057 Uiso 1 1 calc R
H21B H 0.7548 0.9664 1.0677 0.057 Uiso 1 1 calc R
O5 O 0.82043(14) 0.91304(12) 0.99126(11) 0.0415(5) Uani 1 1 d .
C22 C 0.8158(2) 0.97467(18) 0.93797(18) 0.0465(7) Uani 1 1 d .
H22A H 0.8127 1.0273 0.9626 0.056 Uiso 1 1 calc R
H22B H 0.7670 0.9677 0.9079 0.056 Uiso 1 1 calc R
C23 C 0.8873(2) 0.9716(2) 0.8904(2) 0.0543(9) Uani 1 1 d .
H23A H 0.8876 1.0185 0.8574 0.065 Uiso 1 1 calc R
H23B H 0.9360 0.9738 0.9211 0.065 Uiso 1 1 calc R
O6 O 0.88753(13) 0.90084(12) 0.84847(11) 0.0404(5) Uani 1 1 d .
C24 C 0.9564(2) 0.8931(2) 0.8035(2) 0.0490(9) Uani 1 1 d .
H24A H 1.0049 0.8914 0.8345 0.059 Uiso 1 1 calc R
H24B H 0.9606 0.9399 0.7705 0.059 Uiso 1 1 calc R
C25 C 0.9509(2) 0.8193(2) 0.75958(16) 0.0455(8) Uani 1 1 d .
H25A H 0.9014 0.8200 0.7299 0.055 Uiso 1 1 calc R
H25B H 0.9970 0.8158 0.7258 0.055 Uiso 1 1 calc R

loop_
_atom_site_aniso_label
_atom_site_aniso_U_11
_atom_site_aniso_U_22
_atom_site_aniso_U_33
_atom_site_aniso_U_23
_atom_site_aniso_U_13
_atom_site_aniso_U_12
Rb1 0.02768(12) 0.03171(12) 0.02195(10) -0.00039(11) -0.00064(11) 0.00197(9)
C1 0.0421(17) 0.084(3) 0.0315(15) -0.0011(18) -0.0023(13) -0.0005(18)
C2 0.0343(17) 0.066(2) 0.0511(19) 0.0114(17) -0.0135(14) -0.0086(16)
C3 0.045(2) 0.091(3) 0.0395(19) -0.0005(19) -0.0012(16) -0.005(2)
C4 0.058(2) 0.081(3) 0.061(2) -0.019(2) 0.006(2) -0.011(2)
C5 0.061(2) 0.073(3) 0.068(3) -0.002(2) 0.012(2) -0.014(2)
C6 0.051(2) 0.095(3) 0.046(2) 0.007(2) 0.0112(19) -0.0094(19)
C7 0.0411(18) 0.087(3) 0.045(2) -0.0156(19) -0.0084(15) 0.0084(18)
C8 0.0304(16) 0.068(2) 0.054(2) 0.0109(17) -0.0173(15) -0.0036(15)
C9 0.0356(18) 0.113(4) 0.0405(19) -0.010(2) -0.0059(15) 0.009(2)
C10 0.046(2) 0.080(3) 0.057(2) 0.018(2) 0.0033(18) 0.0146(19)
C11 0.050(2) 0.064(2) 0.070(3) 0.015(2) 0.0031(19) 0.0155(19)
C12 0.054(2) 0.084(3) 0.061(3) 0.021(2) 0.003(2) 0.0150(19)
C13 0.047(2) 0.084(3) 0.044(2) 0.0126(19) -0.0013(16) 0.0073(19)
O1 0.0358(10) 0.0474(12) 0.0324(10) -0.0085(10) 0.0044(8) -0.0035(9)
C14 0.0342(15) 0.061(2) 0.0391(16) -0.0179(16) 0.0050(13) 0.0054(15)
C15 0.0426(18) 0.0505(19) 0.054(2) -0.0188(17) -0.0040(16) 0.0138(15)
O2 0.0491(13) 0.0410(12) 0.0412(12) -0.0003(10) -0.0003(11) 0.0147(10)
C16 0.071(2) 0.0398(17) 0.057(3) 0.0018(16) -0.0039(19) 0.0215(16)
C17 0.087(3) 0.0344(16) 0.050(2) 0.0094(15) 0.001(2) 0.0054(18)
O3 0.0647(15) 0.0429(12) 0.0338(11) 0.0046(9) -0.0035(11) 0.0061(11)
C18 0.089(3) 0.0500(19) 0.0325(16) 0.0114(14) 0.0087(18) -0.0083(19)
C19 0.083(2) 0.0569(19) 0.0249(14) 0.0055(14) 0.0036(16) -0.0035(17)
O4 0.0682(15) 0.0465(12) 0.0231(9) 0.0018(8) 0.0031(10) 0.0011(11)
C20 0.0627(19) 0.0529(17) 0.0236(12) -0.0077(14) 0.0072(17) 0.0039(15)
C21 0.063(2) 0.0467(17) 0.0328(15) -0.0068(13) 0.0056(16) 0.0113(16)
O5 0.0533(14) 0.0383(11) 0.0328(10) -0.0038(9) 0.0051(10) 0.0031(10)
C22 0.063(2) 0.0360(16) 0.0409(16) 0.0016(13) 0.0027(16) 0.0040(15)
C23 0.069(2) 0.0419(18) 0.052(2) -0.0013(15) 0.0066(17) -0.0143(16)
O6 0.0427(12) 0.0392(12) 0.0394(11) 0.0014(9) 0.0062(10) -0.0071(9)
C24 0.0435(19) 0.056(2) 0.048(2) 0.0072(16) 0.0084(15) -0.0159(16)
C25 0.0443(17) 0.064(2) 0.0280(14) 0.0031(15) 0.0067(13) -0.0033(16)

loop_
_atom_type_symbol
_atom_type_description
_atom_type_scat_dispersion_real
_atom_type_scat_dispersion_imag
_atom_type_scat_source
C C 0.0033 0.0016 'International Tables Vol C Tables 4.2.6.8 and 6.1.1.4'
H H 0.0000 0.0000 'International Tables Vol C Tables 4.2.6.8 and 6.1.1.4'
O O 0.0106 0.0060 'International Tables Vol C Tables 4.2.6.8 and 6.1.1.4'
Rb Rb -0.9393 2.9676 'International Tables Vol C Tables 4.2.6.8 and 6.1.1.4'

loop_
_geom_angle_atom_site_label_1
_geom_angle_atom_site_label_2
_geom_angle_atom_site_label_3
_geom_angle
O6 Rb1 O4 115.26(6)
O6 Rb1 O2 113.28(6)
O4 Rb1 O2 116.34(6)
O6 Rb1 O3 146.58(7)
O4 Rb1 O3 58.46(6)
O2 Rb1 O3 58.20(6)
O6 Rb1 O1 57.07(6)
O4 Rb1 O1 145.98(6)
O2 Rb1 O1 56.36(6)
O3 Rb1 O1 107.85(6)
O6 Rb1 O5 57.96(6)
O4 Rb1 O5 57.51(6)
O2 Rb1 O5 145.90(7)
O3 Rb1 O5 109.03(6)
O1 Rb1 O5 107.94(6)
O6 Rb1 C1 100.03(9)
O4 Rb1 C1 112.14(8)
O2 Rb1 C1 96.93(9)
O3 Rb1 C1 112.79(9)
O1 Rb1 C1 101.87(7)
O5 Rb1 C1 116.71(9)
O6 Rb1 C8 85.47(8)
O4 Rb1 C8 99.54(8)
O2 Rb1 C8 123.00(8)
O3 Rb1 C8 127.20(8)
O1 Rb1 C8 111.84(8)
O5 Rb1 C8 90.40(8)
C1 Rb1 C8 26.32(10)
O6 Rb1 C2 124.36(7)
O4 Rb1 C2 101.12(8)
O2 Rb1 C2 82.50(8)
O3 Rb1 C2 88.06(8)
O1 Rb1 C2 109.80(7)
O5 Rb1 C2 130.82(8)
C1 Rb1 C2 24.77(10)
C8 Rb1 C2 46.52(9)
O6 Rb1 C17 151.30(9)
O4 Rb1 C17 78.50(7)
O2 Rb1 C17 41.36(8)
O3 Rb1 C17 22.41(7)
O1 Rb1 C17 96.96(8)
O5 Rb1 C17 131.44(7)
C1 Rb1 C17 97.12(11)
C8 Rb1 C17 118.33(10)
C2 Rb1 C17 72.99(9)
O6 Rb1 C22 40.83(7)
O4 Rb1 C22 77.46(7)
O2 Rb1 C22 150.28(8)
O3 Rb1 C22 131.25(7)
O1 Rb1 C22 96.93(7)
O5 Rb1 C22 22.22(6)
C1 Rb1 C22 101.76(10)
C8 Rb1 C22 76.42(9)
C2 Rb1 C22 122.33(9)
C17 Rb1 C22 153.66(8)
O6 Rb1 C18 151.22(7)
O4 Rb1 C18 40.71(7)
O2 Rb1 C18 78.47(8)
O3 Rb1 C18 21.91(8)
O1 Rb1 C18 129.71(8)
O5 Rb1 C18 97.10(7)
C1 Rb1 C18 104.60(10)
C8 Rb1 C18 110.81(10)
C2 Rb1 C18 82.04(9)
C17 Rb1 C18 38.15(8)
C22 Rb1 C18 118.04(7)
C2 C1 C8 132.6(3)
C2 C1 Rb1 90.72(19)
C8 C1 Rb1 86.30(18)
C3 C2 C1 119.1(3)
C3 C2 C7 114.6(4)
C1 C2 C7 126.2(4)
C3 C2 Rb1 109.5(2)
C1 C2 Rb1 64.51(17)
C7 C2 Rb1 98.2(2)
C4 C3 C2 123.0(4)
C3 C4 C5 120.5(4)
C6 C5 C4 120.2(4)
C5 C6 C7 120.4(4)
C6 C7 C2 121.2(4)
C13 C8 C9 117.3(4)
C13 C8 C1 127.0(4)
C9 C8 C1 115.8(3)
C13 C8 Rb1 95.9(2)
C9 C8 Rb1 107.0(2)
C1 C8 Rb1 67.39(17)
C10 C9 C8 121.5(4)
C11 C10 C9 118.6(4)
C10 C11 C12 118.7(4)
C13 C12 C11 122.7(4)
C8 C13 C12 121.1(4)
C8 C13 Rb1 62.81(19)
C12 C13 Rb1 124.9(3)
C25 O1 C14 113.2(2)
C25 O1 Rb1 109.75(17)
C14 O1 Rb1 110.92(17)
O1 C14 C15 109.3(2)
O1 C14 Rb1 48.25(13)
C15 C14 Rb1 82.44(17)
O2 C15 C14 109.3(3)
C15 O2 C16 113.8(2)
C15 O2 Rb1 121.50(19)
C16 O2 Rb1 117.42(18)
O2 C16 C17 109.6(3)
O3 C17 C16 108.8(3)
O3 C17 Rb1 52.24(14)
C16 C17 Rb1 85.68(19)
C17 O3 C18 112.3(3)
C17 O3 Rb1 105.35(17)
C18 O3 Rb1 107.75(18)
O3 C18 C19 109.4(3)
O3 C18 Rb1 50.34(14)
C19 C18 Rb1 83.32(18)
O4 C19 C18 110.3(2)
C19 O4 C20 114.1(2)
C19 O4 Rb1 117.87(17)
C20 O4 Rb1 119.16(17)
O4 C20 C21 110.1(2)
O5 C21 C20 109.0(3)
O5 C21 Rb1 50.73(13)
C20 C21 Rb1 83.10(17)
C22 O5 C21 112.3(3)
C22 O5 Rb1 105.08(16)
C21 O5 Rb1 107.67(18)
O5 C22 C23 109.4(3)
O5 C22 Rb1 52.70(13)
C23 C22 Rb1 84.06(18)
O6 C23 C22 110.5(3)
C23 O6 C24 113.1(2)
C23 O6 Rb1 118.86(18)
C24 O6 Rb1 120.37(19)
O6 C24 C25 109.8(3)
O1 C25 C24 109.5(2)
O1 C25 Rb1 49.28(13)
C24 C25 Rb1 82.42(17)

loop_
_geom_bond_atom_site_label_1
_geom_bond_atom_site_label_2
_geom_bond_distance
Rb1 O6 2.882(2)
Rb1 O4 2.8897(19)
Rb1 O2 2.908(2)
Rb1 O3 2.939(2)
Rb1 O1 2.9837(19)
Rb1 O5 2.987(2)
Rb1 C1 3.063(3)
Rb1 C8 3.311(3)
Rb1 C2 3.393(3)
Rb1 C17 3.585(3)
Rb1 C22 3.625(3)
Rb1 C18 3.635(3)
C1 C2 1.422(5)
C1 C8 1.471(6)
C2 C3 1.413(6)
C2 C7 1.423(5)
C3 C4 1.358(6)
C4 C5 1.365(6)
C5 C6 1.358(6)
C6 C7 1.396(6)
C8 C13 1.352(5)
C8 C9 1.431(6)
C9 C10 1.416(6)
C10 C11 1.378(5)
C11 C12 1.386(6)
C12 C13 1.378(6)
O1 C25 1.409(4)
O1 C14 1.422(4)
C14 C15 1.484(5)
C15 O2 1.405(4)
O2 C16 1.419(4)
C16 C17 1.492(6)
C17 O3 1.417(4)
O3 C18 1.424(5)
C18 C19 1.482(5)
C19 O4 1.412(4)
O4 C20 1.423(4)
C20 C21 1.472(4)
C21 O5 1.421(4)
O5 C22 1.420(4)
C22 C23 1.479(5)
C23 O6 1.411(4)
O6 C24 1.421(4)
C24 C25 1.476(5)
